data_7036904
loop_
_publ_author_name
'Coe, Benjamin J.'
'Helliwell, Madeleine'
'Raftery, James'
'S\'anchez, Sergio'
'Peers, Martyn K.'
'Scrutton, Nigel S.'

_publ_section_title
;
 Cyclometalated Ir(iii) complexes of deprotonated N-methylbipyridinium
 ligands: effects of quaternised N centre position on luminescence.
;
_journal_issue 47
_journal_name_full 'Dalton transactions (Cambridge, England : 2003)'
_journal_page_first 20392
_journal_page_last 20405
_journal_paper_doi 10.1039/c5dt03753k
_journal_volume 44
_journal_year 2015
_chemical_formula_moiety 'C32 H28 Ir N6, 1.5(C3 H6 O), 3(F6 P), 0.25(C4 H5 O)'
_chemical_formula_sum 'C37.5 H38.25 F18 Ir N6 O1.75 P3'
_chemical_formula_weight 1228.10
_chemical_name_systematic
; 
 ? 
;
_space_group_IT_number 2
_symmetry_cell_setting triclinic
_symmetry_space_group_name_Hall '-P 1'
_symmetry_space_group_name_H-M 'P -1'
_atom_sites_solution_hydrogens geom
_atom_sites_solution_primary direct
_atom_sites_solution_secondary difmap
_audit_creation_method SHELXL-97
_audit_update_record
;
2015-09-25 deposited with the CCDC.
2015-10-16 downloaded from the CCDC.
;
_cell_angle_alpha 70.073(2)
_cell_angle_beta 87.824(3)
_cell_angle_gamma 80.281(2)
_cell_formula_units_Z 2
_cell_length_a 13.3456(19)
_cell_length_b 13.3584(19)
_cell_length_c 13.788(2)
_cell_measurement_reflns_used 999
_cell_measurement_temperature 100(2)
_cell_measurement_theta_max 26.42
_cell_measurement_theta_min 3.25
_cell_volume 2277.2(6)
_computing_cell_refinement 'Bruker SMART'
_computing_data_collection 'Bruker SMART'
_computing_data_reduction 'Bruker SAINT'
_computing_molecular_graphics 'Bruker SHELXTL'
_computing_publication_material 'Bruker SHELXTL'
_computing_structure_refinement 'SHELXL-97 (Sheldrick, 1997)'
_computing_structure_solution 'SHELXS-97 (Sheldrick, 1990)'
_diffrn_ambient_temperature 100(2)
_diffrn_measured_fraction_theta_full 0.983
_diffrn_measured_fraction_theta_max 0.971
_diffrn_measurement_device_type 'CCD area detector'
_diffrn_measurement_method 'phi and omega scans'
_diffrn_radiation_monochromator graphite
_diffrn_radiation_source 'fine-focus sealed tube'
_diffrn_radiation_type MoK\a
_diffrn_radiation_wavelength 0.71073
_diffrn_reflns_av_R_equivalents 0.0162
_diffrn_reflns_av_sigmaI/netI 0.0303
_diffrn_reflns_limit_h_max 16
_diffrn_reflns_limit_h_min -15
_diffrn_reflns_limit_k_max 16
_diffrn_reflns_limit_k_min -16
_diffrn_reflns_limit_l_max 11
_diffrn_reflns_limit_l_min -17
_diffrn_reflns_number 13319
_diffrn_reflns_theta_full 25.00
_diffrn_reflns_theta_max 26.43
_diffrn_reflns_theta_min 2.06
_exptl_absorpt_coefficient_mu 3.152
_exptl_absorpt_correction_T_max 1.000
_exptl_absorpt_correction_T_min 0.666
_exptl_absorpt_correction_type multi-scan
_exptl_absorpt_process_details sadabs
_exptl_crystal_colour yellow
_exptl_crystal_density_diffrn 1.791
_exptl_crystal_density_method 'not measured'
_exptl_crystal_description plate
_exptl_crystal_F_000 1207
_exptl_crystal_size_max 0.55
_exptl_crystal_size_mid 0.40
_exptl_crystal_size_min 0.20
_refine_diff_density_max 1.754
_refine_diff_density_min -0.798
_refine_diff_density_rms 0.121
_refine_ls_extinction_method none
_refine_ls_goodness_of_fit_ref 1.042
_refine_ls_hydrogen_treatment constr
_refine_ls_matrix_type full
_refine_ls_number_parameters 793
_refine_ls_number_reflns 9112
_refine_ls_number_restraints 208
_refine_ls_restrained_S_all 1.043
_refine_ls_R_factor_all 0.0332
_refine_ls_R_factor_gt 0.0314
_refine_ls_shift/su_max 0.008
_refine_ls_shift/su_mean 0.000
_refine_ls_structure_factor_coef Fsqd
_refine_ls_weighting_details 'calc w=1/[\s^2^(Fo^2^)+(0.0513P)^2^+4.0141P] where P=(Fo^2^+2Fc^2^)/3'
_refine_ls_weighting_scheme calc
_refine_ls_wR_factor_gt 0.0818
_refine_ls_wR_factor_ref 0.0831
_reflns_number_gt 8651
_reflns_number_total 9112
_reflns_threshold_expression >2sigma(I)
_cod_data_source_file c5dt03753k2.cif
_cod_data_source_block s3630
_cod_depositor_comments
;
The following automatic conversions were performed:

'_symmetry_cell_setting' value 'Triclinic' changed to 'triclinic'
according to
/usr/data/users/saulius/crontab/automatic-downloads/rss-feeds/RSC/lib/dictionaries/cif_core.dic
dictionary named 'cif_core.dic' version 2.4.2 from 2011-04-26.

Automatic conversion script
Id: cif_fix_values 3271 2015-04-21 07:52:19Z andrius 

 Adding full bibliography for 7036902--7036907.cif.
;
_cod_original_sg_symbol_H-M P-1
_cod_original_formula_sum 'C37.50 H38.25 F18 Ir N6 O1.75 P3'
_cod_database_code 7036904

loop_
_symmetry_equiv_pos_as_xyz
'x, y, z'
'-x, -y, -z'

loop_
_atom_site_label
_atom_site_type_symbol
_atom_site_fract_x
_atom_site_fract_y
_atom_site_fract_z
_atom_site_U_iso_or_equiv
_atom_site_adp_type
_atom_site_occupancy
_atom_site_symmetry_multiplicity
_atom_site_calc_flag
_atom_site_refinement_flags
_atom_site_disorder_assembly
_atom_site_disorder_group
Ir1 Ir 0.788132(10) 0.257120(10) 0.148710(10) 0.01852(6) Uani 1 1 d . . .
N1 N 0.7229(2) 0.2062(2) 0.0461(2) 0.0206(6) Uani 1 1 d . . .
N2 N 0.6337(3) -0.0082(3) 0.2596(3) 0.0370(9) Uani 1 1 d . . .
N3 N 0.8437(3) 0.3075(3) 0.2572(2) 0.0264(7) Uani 1 1 d . . .
N4 N 0.6057(3) 0.4927(3) 0.2461(2) 0.0267(7) Uani 1 1 d . . .
N5 N 0.9231(2) 0.1590(3) 0.1236(3) 0.0306(8) Uani 1 1 d . . .
N6 N 0.8639(2) 0.3686(2) 0.0337(3) 0.0235(6) Uani 1 1 d . . .
C1 C 0.7245(3) 0.2545(3) -0.0552(3) 0.0264(8) Uani 1 1 d . . .
H1 H 0.7505 0.3204 -0.0811 0.032 Uiso 1 1 calc R . .
C2 C 0.6905(3) 0.2138(4) -0.1249(4) 0.0350(9) Uani 1 1 d . . .
H2 H 0.6919 0.2512 -0.1971 0.042 Uiso 1 1 calc R . .
C3 C 0.6546(3) 0.1180(5) -0.0870(4) 0.0449(13) Uani 1 1 d . . .
H3 H 0.6328 0.0864 -0.1330 0.054 Uiso 1 1 calc R . .
C4 C 0.6501(3) 0.0675(4) 0.0182(4) 0.0421(12) Uani 1 1 d . . .
H4 H 0.6247 0.0012 0.0443 0.051 Uiso 1 1 calc R . .
C5 C 0.6822(3) 0.1123(3) 0.0865(3) 0.0255(8) Uani 1 1 d . . .
C6 C 0.6791(3) 0.0768(3) 0.2001(3) 0.0272(8) Uani 1 1 d . . .
C7 C 0.7232(3) 0.1381(3) 0.2465(3) 0.0308(9) Uani 1 1 d . . .
C8 C 0.7145(5) 0.1117(4) 0.3523(4) 0.0539(15) Uani 1 1 d . . .
H8 H 0.7395 0.1542 0.3860 0.065 Uiso 1 1 calc R . .
C9 C 0.6700(7) 0.0247(4) 0.4095(4) 0.075(2) Uani 1 1 d . . .
H9 H 0.6664 0.0061 0.4823 0.089 Uiso 1 1 calc R . .
C10 C 0.6314(4) -0.0341(4) 0.3619(4) 0.0512(14) Uani 1 1 d . . .
H10 H 0.6021 -0.0949 0.4020 0.061 Uiso 1 1 calc R . .
C11 C 0.5870(5) -0.0777(5) 0.2179(5) 0.0680(18) Uani 1 1 d U . .
H11A H 0.5625 -0.1347 0.2748 0.102 Uiso 1 1 calc R . .
H11B H 0.6377 -0.1105 0.1794 0.102 Uiso 1 1 calc R . .
H11C H 0.5299 -0.0343 0.1716 0.102 Uiso 1 1 calc R . .
C12 C 0.9352(4) 0.2652(4) 0.3021(4) 0.0389(10) Uani 1 1 d . . .
H12 H 0.9755 0.2086 0.2841 0.047 Uiso 1 1 calc R . .
C13 C 0.9736(4) 0.3010(4) 0.3744(4) 0.0422(11) Uani 1 1 d . . .
H13 H 1.0379 0.2677 0.4072 0.051 Uiso 1 1 calc R . .
C14 C 0.9177(4) 0.3844(5) 0.3972(4) 0.0455(12) Uani 1 1 d . . .
H14 H 0.9432 0.4115 0.4450 0.055 Uiso 1 1 calc R . .
C15 C 0.8230(3) 0.4295(4) 0.3502(4) 0.0411(11) Uani 1 1 d . . .
H15 H 0.7839 0.4885 0.3655 0.049 Uiso 1 1 calc R . .
C16 C 0.7845(3) 0.3897(3) 0.2811(3) 0.0248(8) Uani 1 1 d . . .
C17 C 0.6833(3) 0.4186(3) 0.2304(3) 0.0232(7) Uani 1 1 d . . .
C18 C 0.6671(3) 0.3598(3) 0.1668(3) 0.0215(7) Uani 1 1 d . . .
C19 C 0.5694(3) 0.3743(3) 0.1264(3) 0.0262(8) Uani 1 1 d . . .
H19 H 0.5563 0.3352 0.0835 0.031 Uiso 1 1 calc R . .
C20 C 0.4916(3) 0.4454(3) 0.1485(3) 0.0315(9) Uani 1 1 d . . .
H20 H 0.4244 0.4531 0.1235 0.038 Uiso 1 1 calc R . .
C21 C 0.5126(3) 0.5044(3) 0.2066(3) 0.0306(9) Uani 1 1 d . . .
H21 H 0.4597 0.5553 0.2193 0.037 Uiso 1 1 calc R . .
C22 C 0.6175(4) 0.5651(4) 0.3050(4) 0.0434(11) Uani 1 1 d . . .
H22A H 0.6291 0.5223 0.3783 0.065 Uiso 1 1 calc R . .
H22B H 0.5556 0.6188 0.2966 0.065 Uiso 1 1 calc R . .
H22C H 0.6756 0.6020 0.2790 0.065 Uiso 1 1 calc R . .
C23 C 0.9484(4) 0.0518(4) 0.1736(5) 0.0496(14) Uani 1 1 d . . .
H23 H 0.9084 0.0174 0.2296 0.059 Uiso 1 1 calc R . .
C24 C 1.0309(4) -0.0092(5) 0.1455(7) 0.076(2) Uani 1 1 d . . .
H24 H 1.0469 -0.0848 0.1811 0.092 Uiso 1 1 calc R . .
C25 C 1.0892(5) 0.0407(6) 0.0656(8) 0.083(3) Uani 1 1 d . . .
H25 H 1.1461 -0.0003 0.0453 0.100 Uiso 1 1 calc R . .
C26 C 1.0653(4) 0.1512(5) 0.0140(6) 0.0598(16) Uani 1 1 d . . .
H26 H 1.1050 0.1870 -0.0416 0.072 Uiso 1 1 calc R . .
C27 C 0.9815(3) 0.2074(4) 0.0464(4) 0.0360(10) Uani 1 1 d . . .
C28 C 0.9496(3) 0.3243(3) -0.0036(3) 0.0299(9) Uani 1 1 d . . .
C29 C 1.0012(3) 0.3879(4) -0.0851(4) 0.0403(11) Uani 1 1 d . . .
H29 H 1.0610 0.3564 -0.1106 0.048 Uiso 1 1 calc R . .
C30 C 0.9648(4) 0.4968(5) -0.1285(4) 0.0461(12) Uani 1 1 d . . .
H30 H 0.9988 0.5407 -0.1846 0.055 Uiso 1 1 calc R . .
C31 C 0.8789(4) 0.5415(4) -0.0899(3) 0.0377(10) Uani 1 1 d . . .
H31 H 0.8533 0.6166 -0.1184 0.045 Uiso 1 1 calc R . .
C32 C 0.8303(3) 0.4750(3) -0.0084(3) 0.0268(8) Uani 1 1 d . . .
H32 H 0.7712 0.5060 0.0184 0.032 Uiso 1 1 calc R . .
P1 P 0.59134(11) 0.26061(12) 0.55246(11) 0.0461(3) Uani 1 1 d . . .
F1 F 0.5783(8) 0.3148(6) 0.4340(7) 0.091(3) Uani 0.819(11) 1 d P A 1
F2 F 0.6129(7) 0.3700(5) 0.5622(7) 0.120(3) Uani 0.819(11) 1 d P A 1
F3 F 0.6078(4) 0.2042(6) 0.6738(3) 0.091(2) Uani 0.819(11) 1 d P A 1
F4 F 0.5726(5) 0.1493(4) 0.5439(5) 0.0546(14) Uani 0.819(11) 1 d P A 1
F1B F 0.557(2) 0.271(3) 0.430(2) 0.067(9) Uani 0.181(11) 1 d P A 2
F2B F 0.5452(18) 0.3964(14) 0.4977(19) 0.073(8) Uani 0.181(11) 1 d P A 2
F3B F 0.609(2) 0.304(3) 0.637(2) 0.082(8) Uani 0.181(11) 1 d PU A 2
F4B F 0.610(2) 0.148(2) 0.584(2) 0.073(8) Uani 0.181(11) 1 d P A 2
F5 F 0.4727(3) 0.2824(3) 0.5729(3) 0.0674(9) Uani 1 1 d . A .
F6 F 0.7088(3) 0.2307(5) 0.5340(4) 0.1012(16) Uani 1 1 d . A .
P2 P 0.64242(10) 0.74961(10) 0.00142(11) 0.0418(3) Uani 1 1 d . . .
F7 F 0.7271(3) 0.6710(3) 0.0866(3) 0.0736(11) Uani 1 1 d . B .
F8 F 0.5589(3) 0.8249(4) -0.0815(3) 0.0945(15) Uani 1 1 d . B .
F9 F 0.5723(4) 0.7522(5) 0.0966(4) 0.0485(15) Uani 0.608(8) 1 d P B 1
F10 F 0.6105(4) 0.6339(4) 0.0118(4) 0.0425(15) Uani 0.608(8) 1 d P B 1
F11 F 0.7258(6) 0.7320(4) -0.0817(5) 0.0593(19) Uani 0.608(8) 1 d P B 1
F12 F 0.6839(6) 0.8518(5) -0.0012(8) 0.088(3) Uani 0.608(8) 1 d P B 1
F9B F 0.5424(7) 0.6939(8) 0.0347(6) 0.059(3) Uani 0.392(8) 1 d P B 2
F10B F 0.6637(9) 0.7042(8) -0.0898(7) 0.056(3) Uani 0.392(8) 1 d P B 2
F11B F 0.7215(9) 0.8291(12) -0.0426(9) 0.083(4) Uani 0.392(8) 1 d P B 2
F12B F 0.6030(7) 0.8128(8) 0.0805(7) 0.057(3) Uani 0.392(8) 1 d P B 2
P3 P 0.13160(10) 0.25225(11) 0.66945(15) 0.0553(4) Uani 1 1 d . . .
F13 F 0.1715(3) 0.1506(3) 0.7683(5) 0.115(2) Uani 1 1 d . C .
F14 F 0.0918(3) 0.3541(4) 0.5707(3) 0.0844(12) Uani 1 1 d . C .
F15 F 0.0200(5) 0.2379(6) 0.7322(9) 0.073(3) Uani 0.507(12) 1 d P C 1
F16 F 0.1282(8) 0.1538(7) 0.6414(9) 0.089(4) Uani 0.507(12) 1 d P C 1
F17 F 0.2439(12) 0.2554(10) 0.6462(14) 0.054(3) Uani 0.507(12) 1 d P C 1
F18 F 0.1401(9) 0.3350(8) 0.7375(8) 0.060(3) Uani 0.507(12) 1 d P C 1
F15B F 0.0233(5) 0.2257(6) 0.6503(9) 0.066(3) Uani 0.493(12) 1 d P C 2
F16B F 0.1706(7) 0.2010(9) 0.5709(8) 0.077(4) Uani 0.493(12) 1 d P C 2
F17B F 0.2414(10) 0.2892(11) 0.6528(13) 0.046(3) Uani 0.493(12) 1 d P C 2
F18B F 0.0955(8) 0.3168(10) 0.7322(8) 0.065(3) Uani 0.493(12) 1 d P C 2
O1S O -0.2724(2) 0.4700(3) 0.7683(2) 0.0409(7) Uani 1 1 d D . .
C1S C -0.2494(4) 0.4930(5) 0.6802(4) 0.0528(14) Uani 1 1 d D . .
C2S C -0.1598(6) 0.4271(8) 0.6485(7) 0.098(3) Uani 1 1 d D . .
H2S1 H -0.1279 0.3695 0.7097 0.146 Uiso 1 1 calc R . .
H2S2 H -0.1104 0.4737 0.6142 0.146 Uiso 1 1 calc R . .
H2S3 H -0.1829 0.3951 0.6008 0.146 Uiso 1 1 calc R . .
C3S C -0.3104(7) 0.5755(8) 0.5975(6) 0.105(3) Uani 1 1 d D . .
H3S1 H -0.3181 0.6447 0.6093 0.157 Uiso 1 1 calc R . .
H3S2 H -0.3775 0.5558 0.5953 0.157 Uiso 1 1 calc R . .
H3S3 H -0.2768 0.5821 0.5316 0.157 Uiso 1 1 calc R . .
O2S O -0.1393(9) 0.8075(10) 0.7477(11) 0.048(3) Uani 0.25 1 d PDU D 1
C4S C -0.2221(12) 0.8462(13) 0.7131(14) 0.036(3) Uani 0.25 1 d PDU D 1
C5S C -0.2810(13) 0.9454(13) 0.7248(18) 0.031(3) Uani 0.25 1 d PDU D 1
H5S1 H -0.2360 0.9819 0.7507 0.047 Uiso 0.25 1 calc PR D 1
H5S2 H -0.3357 0.9264 0.7737 0.047 Uiso 0.25 1 calc PR D 1
H5S3 H -0.3103 0.9936 0.6577 0.047 Uiso 0.25 1 calc PR D 1
C6S C -0.2792(17) 0.7820(16) 0.6761(15) 0.051(3) Uani 0.25 1 d PDU D 1
H6S1 H -0.2338 0.7173 0.6732 0.076 Uiso 0.25 1 calc PR D 1
H6S2 H -0.3075 0.8249 0.6070 0.076 Uiso 0.25 1 calc PR D 1
H6S3 H -0.3347 0.7606 0.7233 0.076 Uiso 0.25 1 calc PR D 1
O2T O -0.1990(11) 0.7833(11) 0.6907(11) 0.051(3) Uani 0.25 1 d PDU E 2
C4T C -0.2683(11) 0.8455(12) 0.7024(14) 0.029(3) Uani 0.25 1 d PDU E 2
C5T C -0.2402(17) 0.9378(16) 0.7241(19) 0.040(4) Uani 0.25 1 d PDU E 2
H5T1 H -0.1663 0.9269 0.7338 0.060 Uiso 0.25 1 calc PR E 2
H5T2 H -0.2736 0.9436 0.7870 0.060 Uiso 0.25 1 calc PR E 2
H5T3 H -0.2621 1.0042 0.6660 0.060 Uiso 0.25 1 calc PR E 2
C6T C -0.3746(12) 0.8419(17) 0.6836(14) 0.043(4) Uani 0.25 1 d PDU E 2
H6T1 H -0.3788 0.7757 0.6692 0.065 Uiso 0.25 1 calc PR E 2
H6T2 H -0.4019 0.9049 0.6242 0.065 Uiso 0.25 1 calc PR E 2
H6T3 H -0.4142 0.8427 0.7447 0.065 Uiso 0.25 1 calc PR E 2
C7S C -0.0829(12) 0.9540(13) 0.5985(12) 0.030(3) Uiso 0.107(8) 1 d PDU F -3
C8S C -0.010(3) 1.014(2) 0.531(3) 0.038(5) Uiso 0.107(8) 1 d PDU F -3
O3S O 0.0410(12) 0.9667(13) 0.4617(13) 0.042(3) Uiso 0.107(8) 1 d PDU F -3
C9S C 0.0826(17) 1.0363(18) 0.3741(15) 0.057(5) Uiso 0.107(8) 1 d PDU F -3
C10S C 0.192(2) 1.016(4) 0.357(4) 0.064(11) Uiso 0.107(8) 1 d PDU F -3
C7T C -0.157(2) 1.011(2) 0.6499(18) 0.029(6) Uiso 0.143(8) 1 d PDU F -4
C8T C -0.0829(12) 0.9540(13) 0.5985(12) 0.030(3) Uiso 0.143(8) 1 d PDU F -4
O3T O -0.0500(13) 1.0053(17) 0.5022(13) 0.034(4) Uiso 0.143(8) 1 d PDU F -4
C9T C 0.0410(12) 0.9667(13) 0.4617(13) 0.042(3) Uiso 0.143(8) 1 d PDU F -4
C10T C 0.0826(17) 1.0363(18) 0.3741(15) 0.057(5) Uiso 0.143(8) 1 d PDU F -4

loop_
_atom_site_aniso_label
_atom_site_aniso_U_11
_atom_site_aniso_U_22
_atom_site_aniso_U_33
_atom_site_aniso_U_23
_atom_site_aniso_U_13
_atom_site_aniso_U_12
Ir1 0.02234(8) 0.01391(8) 0.01980(8) -0.00470(6) 0.00035(5) -0.00646(5)
N1 0.0209(14) 0.0173(14) 0.0252(16) -0.0091(12) 0.0021(12) -0.0038(12)
N2 0.0296(18) 0.0194(16) 0.056(2) -0.0029(16) 0.0095(17) -0.0109(14)
N3 0.0383(18) 0.0187(15) 0.0208(16) -0.0025(12) -0.0045(14) -0.0087(14)
N4 0.0394(18) 0.0206(15) 0.0226(16) -0.0091(13) 0.0102(14) -0.0097(14)
N5 0.0227(16) 0.0224(16) 0.049(2) -0.0145(16) -0.0059(15) -0.0035(13)
N6 0.0265(15) 0.0206(15) 0.0279(17) -0.0103(13) 0.0065(13) -0.0131(13)
C1 0.0281(19) 0.0258(18) 0.027(2) -0.0118(16) 0.0016(15) -0.0029(15)
C2 0.028(2) 0.048(3) 0.034(2) -0.024(2) -0.0006(17) -0.0006(19)
C3 0.030(2) 0.073(4) 0.060(3) -0.054(3) 0.011(2) -0.021(2)
C4 0.039(2) 0.048(3) 0.063(3) -0.042(3) 0.023(2) -0.027(2)
C5 0.0204(17) 0.0194(17) 0.041(2) -0.0149(16) 0.0102(15) -0.0088(14)
C6 0.0255(18) 0.0178(17) 0.037(2) -0.0072(16) 0.0096(16) -0.0062(15)
C7 0.046(2) 0.0163(17) 0.031(2) -0.0071(16) 0.0143(18) -0.0123(17)
C8 0.110(5) 0.024(2) 0.029(2) -0.0081(19) 0.018(3) -0.020(3)
C9 0.153(7) 0.031(3) 0.039(3) -0.010(2) 0.047(4) -0.028(3)
C10 0.061(3) 0.025(2) 0.058(3) -0.001(2) 0.030(3) -0.015(2)
C11 0.068(3) 0.055(3) 0.073(4) 0.009(3) -0.025(3) -0.047(3)
C12 0.046(3) 0.031(2) 0.039(2) -0.0105(19) -0.016(2) -0.0044(19)
C13 0.043(2) 0.050(3) 0.032(2) -0.006(2) -0.013(2) -0.014(2)
C14 0.042(3) 0.076(4) 0.037(3) -0.034(3) 0.006(2) -0.028(3)
C15 0.036(2) 0.062(3) 0.045(3) -0.038(2) 0.010(2) -0.021(2)
C16 0.034(2) 0.0243(18) 0.0202(18) -0.0074(15) 0.0067(15) -0.0166(16)
C17 0.0319(19) 0.0173(16) 0.0209(18) -0.0049(14) 0.0074(15) -0.0107(15)
C18 0.0233(17) 0.0194(17) 0.0227(18) -0.0070(14) 0.0053(14) -0.0069(14)
C19 0.0267(18) 0.0229(18) 0.032(2) -0.0123(16) 0.0045(16) -0.0077(15)
C20 0.0258(19) 0.031(2) 0.041(2) -0.0147(18) 0.0064(17) -0.0081(16)
C21 0.034(2) 0.0235(19) 0.033(2) -0.0085(17) 0.0116(17) -0.0058(16)
C22 0.062(3) 0.032(2) 0.042(3) -0.025(2) -0.004(2) 0.001(2)
C23 0.035(2) 0.022(2) 0.090(4) -0.017(2) -0.011(3) -0.0020(18)
C24 0.040(3) 0.037(3) 0.154(7) -0.041(4) -0.018(4) 0.010(2)
C25 0.037(3) 0.062(4) 0.167(8) -0.067(5) 0.007(4) 0.008(3)
C26 0.035(3) 0.060(3) 0.097(5) -0.047(4) 0.012(3) -0.002(2)
C27 0.0240(19) 0.037(2) 0.057(3) -0.028(2) 0.0021(19) -0.0061(17)
C28 0.0261(19) 0.036(2) 0.039(2) -0.0227(19) 0.0062(17) -0.0146(17)
C29 0.033(2) 0.062(3) 0.038(2) -0.027(2) 0.0142(19) -0.023(2)
C30 0.053(3) 0.065(3) 0.027(2) -0.011(2) 0.012(2) -0.040(3)
C31 0.050(3) 0.035(2) 0.027(2) -0.0017(18) 0.0011(19) -0.023(2)
C32 0.033(2) 0.0231(18) 0.0258(19) -0.0069(15) 0.0018(16) -0.0124(16)
P1 0.0590(8) 0.0469(7) 0.0426(7) -0.0207(6) 0.0172(6) -0.0283(6)
F1 0.121(6) 0.074(5) 0.049(4) 0.016(3) 0.020(4) -0.018(4)
F2 0.166(8) 0.079(4) 0.155(8) -0.068(5) 0.048(6) -0.079(5)
F3 0.085(3) 0.170(7) 0.030(2) -0.035(3) -0.002(2) -0.052(4)
F4 0.068(3) 0.050(3) 0.060(3) -0.031(3) 0.018(3) -0.026(3)
F1B 0.060(15) 0.10(3) 0.035(12) -0.031(18) 0.000(10) 0.011(16)
F2B 0.091(16) 0.036(10) 0.083(15) 0.012(9) -0.027(12) -0.045(10)
F3B 0.079(10) 0.091(11) 0.073(10) -0.028(7) -0.002(6) -0.004(6)
F4B 0.079(18) 0.053(13) 0.064(17) -0.009(12) -0.012(12) 0.025(12)
F5 0.062(2) 0.068(2) 0.068(2) -0.0259(19) 0.0106(18) 0.0031(17)
F6 0.058(2) 0.164(5) 0.113(4) -0.075(4) 0.031(2) -0.053(3)
P2 0.0423(7) 0.0344(6) 0.0592(8) -0.0249(6) 0.0190(6) -0.0198(5)
F7 0.065(2) 0.079(3) 0.078(3) -0.038(2) 0.0040(19) 0.0093(19)
F8 0.061(2) 0.124(4) 0.067(3) -0.008(2) 0.0150(19) 0.014(2)
F9 0.039(3) 0.048(3) 0.064(3) -0.026(3) 0.014(2) -0.008(2)
F10 0.048(3) 0.034(2) 0.048(3) -0.012(2) -0.009(2) -0.018(2)
F11 0.064(4) 0.037(3) 0.068(4) -0.013(3) 0.035(3) -0.001(3)
F12 0.086(5) 0.047(3) 0.157(8) -0.062(4) 0.066(5) -0.042(3)
F9B 0.076(6) 0.075(6) 0.037(4) -0.012(4) 0.004(4) -0.057(6)
F10B 0.066(6) 0.063(6) 0.042(4) -0.030(4) -0.008(4) 0.014(5)
F11B 0.071(7) 0.118(10) 0.085(8) -0.046(7) 0.041(6) -0.072(7)
F12B 0.060(5) 0.053(5) 0.077(6) -0.044(5) 0.029(4) -0.023(4)
P3 0.0315(6) 0.0349(7) 0.1088(13) -0.0330(8) -0.0020(7) -0.0117(5)
F13 0.053(2) 0.048(2) 0.191(6) 0.027(3) 0.018(3) -0.0119(18)
F14 0.056(2) 0.105(3) 0.088(3) -0.031(3) -0.026(2) 0.001(2)
F15 0.039(4) 0.065(5) 0.103(8) -0.004(5) 0.007(4) -0.028(3)
F16 0.119(8) 0.076(6) 0.106(8) -0.062(6) 0.016(6) -0.049(5)
F17 0.055(5) 0.042(6) 0.054(5) -0.004(5) 0.023(4) -0.009(5)
F18 0.066(6) 0.058(4) 0.080(6) -0.046(4) 0.028(5) -0.035(5)
F15B 0.039(4) 0.048(4) 0.099(8) 0.000(4) -0.019(4) -0.025(3)
F16B 0.066(5) 0.098(7) 0.090(7) -0.072(7) -0.011(5) 0.010(5)
F17B 0.027(4) 0.052(8) 0.053(5) -0.005(5) -0.007(3) -0.018(5)
F18B 0.052(6) 0.089(8) 0.066(5) -0.048(5) -0.001(5) 0.006(5)
O1S 0.0372(17) 0.0485(19) 0.0298(16) -0.0052(14) 0.0039(13) -0.0050(14)
C1S 0.036(2) 0.084(4) 0.034(3) -0.012(3) 0.000(2) -0.016(3)
C2S 0.074(5) 0.147(8) 0.102(6) -0.081(6) 0.032(4) -0.025(5)
C3S 0.099(6) 0.116(7) 0.059(4) 0.014(5) -0.006(4) -0.001(5)
O2S 0.036(5) 0.037(6) 0.057(8) -0.001(6) 0.028(5) -0.002(4)
C4S 0.044(6) 0.035(5) 0.020(5) 0.003(4) 0.018(5) -0.006(5)
C5S 0.023(7) 0.029(6) 0.032(7) 0.002(5) 0.007(8) -0.008(5)
C6S 0.071(8) 0.044(7) 0.033(7) -0.009(6) 0.011(7) -0.008(7)
O2T 0.048(6) 0.053(6) 0.040(6) -0.010(5) 0.026(6) 0.006(5)
C4T 0.032(5) 0.032(4) 0.021(4) -0.004(4) 0.013(4) -0.007(4)
C5T 0.051(9) 0.038(6) 0.029(7) 0.000(6) 0.008(8) -0.024(6)
C6T 0.040(5) 0.061(9) 0.029(8) -0.011(7) 0.008(6) -0.021(6)

loop_
_atom_type_symbol
_atom_type_description
_atom_type_scat_dispersion_real
_atom_type_scat_dispersion_imag
_atom_type_scat_source
C C 0.0033 0.0016 'International Tables Vol C Tables 4.2.6.8 and 6.1.1.4'
H H 0.0000 0.0000 'International Tables Vol C Tables 4.2.6.8 and 6.1.1.4'
N N 0.0061 0.0033 'International Tables Vol C Tables 4.2.6.8 and 6.1.1.4'
F F 0.0171 0.0103 'International Tables Vol C Tables 4.2.6.8 and 6.1.1.4'
P P 0.1023 0.0942 'International Tables Vol C Tables 4.2.6.8 and 6.1.1.4'
Ir Ir -1.4442 7.9887 'International Tables Vol C Tables 4.2.6.8 and 6.1.1.4'
O O 0.0106 0.0060 'International Tables Vol C Tables 4.2.6.8 and 6.1.1.4'

loop_
_geom_angle_atom_site_label_1
_geom_angle_atom_site_label_2
_geom_angle_atom_site_label_3
_geom_angle
C18 Ir1 C7 87.25(16)
C18 Ir1 N1 97.55(13)
C7 Ir1 N1 79.88(15)
C18 Ir1 N3 79.32(14)
C7 Ir1 N3 97.12(15)
N1 Ir1 N3 175.81(12)
C18 Ir1 N6 99.01(13)
C7 Ir1 N6 172.11(13)
N1 Ir1 N6 94.46(12)
N3 Ir1 N6 88.81(12)
C18 Ir1 N5 175.29(13)
C7 Ir1 N5 97.34(15)
N1 Ir1 N5 84.36(12)
N3 Ir1 N5 98.97(14)
N6 Ir1 N5 76.51(13)
C1 N1 C5 119.9(3)
C1 N1 Ir1 123.1(3)
C5 N1 Ir1 116.8(3)
C10 N2 C6 120.7(4)
C10 N2 C11 115.4(4)
C6 N2 C11 124.0(4)
C12 N3 C16 120.0(3)
C12 N3 Ir1 122.4(3)
C16 N3 Ir1 117.6(3)
C21 N4 C17 120.3(3)
C21 N4 C22 115.6(3)
C17 N4 C22 124.0(4)
C27 N5 C23 118.8(4)
C27 N5 Ir1 116.2(3)
C23 N5 Ir1 124.7(3)
C32 N6 C28 118.9(3)
C32 N6 Ir1 125.4(3)
C28 N6 Ir1 115.5(3)
N1 C1 C2 123.3(4)
N1 C1 H1 118.4
C2 C1 H1 118.4
C3 C2 C1 118.0(4)
C3 C2 H2 121.0
C1 C2 H2 121.0
C2 C3 C4 119.7(4)
C2 C3 H3 120.2
C4 C3 H3 120.2
C3 C4 C5 120.9(4)
C3 C4 H4 119.6
C5 C4 H4 119.6
N1 C5 C4 118.1(4)
N1 C5 C6 111.5(3)
C4 C5 C6 130.4(4)
N2 C6 C7 120.3(4)
N2 C6 C5 123.8(4)
C7 C6 C5 115.9(3)
C8 C7 C6 117.1(4)
C8 C7 Ir1 127.9(3)
C6 C7 Ir1 115.0(3)
C9 C8 C7 120.8(5)
C9 C8 H8 119.6
C7 C8 H8 119.6
C10 C9 C8 120.0(5)
C10 C9 H9 120.0
C8 C9 H9 120.0
N2 C10 C9 121.1(4)
N2 C10 H10 119.5
C9 C10 H10 119.5
N2 C11 H11A 109.5
N2 C11 H11B 109.5
H11A C11 H11B 109.5
N2 C11 H11C 109.5
H11A C11 H11C 109.5
H11B C11 H11C 109.5
N3 C12 C13 122.3(4)
N3 C12 H12 118.8
C13 C12 H12 118.8
C14 C13 C12 118.8(4)
C14 C13 H13 120.6
C12 C13 H13 120.6
C13 C14 C15 119.4(4)
C13 C14 H14 120.3
C15 C14 H14 120.3
C14 C15 C16 120.8(4)
C14 C15 H15 119.6
C16 C15 H15 119.6
N3 C16 C15 118.7(4)
N3 C16 C17 111.7(3)
C15 C16 C17 129.6(4)
N4 C17 C18 120.0(3)
N4 C17 C16 124.5(3)
C18 C17 C16 115.4(3)
C19 C18 C17 118.1(3)
C19 C18 Ir1 126.4(3)
C17 C18 Ir1 115.4(3)
C20 C19 C18 120.2(4)
C20 C19 H19 119.9
C18 C19 H19 119.9
C21 C20 C19 119.2(4)
C21 C20 H20 120.4
C19 C20 H20 120.4
N4 C21 C20 121.9(4)
N4 C21 H21 119.0
C20 C21 H21 119.0
N4 C22 H22A 109.5
N4 C22 H22B 109.5
H22A C22 H22B 109.5
N4 C22 H22C 109.5
H22A C22 H22C 109.5
H22B C22 H22C 109.5
N5 C23 C24 121.8(6)
N5 C23 H23 119.1
C24 C23 H23 119.1
C25 C24 C23 119.0(6)
C25 C24 H24 120.5
C23 C24 H24 120.5
C24 C25 C26 120.1(5)
C24 C25 H25 119.9
C26 C25 H25 119.9
C25 C26 C27 117.7(6)
C25 C26 H26 121.1
C27 C26 H26 121.1
N5 C27 C26 122.5(5)
N5 C27 C28 115.6(4)
C26 C27 C28 121.9(5)
N6 C28 C29 120.8(4)
N6 C28 C27 115.7(4)
C29 C28 C27 123.5(4)
C30 C29 C28 119.6(4)
C30 C29 H29 120.2
C28 C29 H29 120.2
C31 C30 C29 119.5(4)
C31 C30 H30 120.2
C29 C30 H30 120.2
C30 C31 C32 118.9(4)
C30 C31 H31 120.6
C32 C31 H31 120.6
N6 C32 C31 122.3(4)
N6 C32 H32 118.8
C31 C32 H32 118.8
F4B P1 F3B 113.6(17)
F4B P1 F1 112.9(12)
F3B P1 F1 132.1(13)
F4B P1 F6 75.2(13)
F3B P1 F6 93.7(10)
F1 P1 F6 87.1(4)
F4B P1 F2 150.4(14)
F3B P1 F2 41.8(12)
F1 P1 F2 90.4(5)
F6 P1 F2 88.6(4)
F4B P1 F3 66.8(13)
F3B P1 F3 48.0(12)
F1 P1 F3 178.5(4)
F6 P1 F3 91.4(3)
F2 P1 F3 89.5(4)
F4B P1 F4 28.2(12)
F3B P1 F4 137.6(13)
F1 P1 F4 90.3(3)
F6 P1 F4 90.1(3)
F2 P1 F4 178.5(4)
F3 P1 F4 89.7(3)
F4B P1 F5 101.0(13)
F3B P1 F5 88.3(10)
F1 P1 F5 94.0(4)
F6 P1 F5 176.1(3)
F2 P1 F5 95.0(3)
F3 P1 F5 87.5(2)
F4 P1 F5 86.3(3)
F4B P1 F2B 166.7(14)
F3B P1 F2B 77.1(13)
F1 P1 F2B 59.0(9)
F6 P1 F2B 113.1(8)
F2 P1 F2B 42.8(7)
F3 P1 F2B 121.7(9)
F4 P1 F2B 138.6(7)
F5 P1 F2B 70.5(8)
F4B P1 F1B 91.7(16)
F3B P1 F1B 154.7(17)
F1 P1 F1B 24.5(12)
F6 P1 F1B 93.4(10)
F2 P1 F1B 114.2(13)
F3 P1 F1B 155.9(13)
F4 P1 F1B 66.7(12)
F5 P1 F1B 86.2(11)
F2B P1 F1B 77.7(13)
F12 P2 F10B 120.2(5)
F12 P2 F8 88.4(4)
F10B P2 F8 77.9(4)
F12 P2 F11B 31.4(4)
F10B P2 F11B 90.5(6)
F8 P2 F11B 91.8(6)
F12 P2 F9 92.1(4)
F10B P2 F9 145.9(5)
F8 P2 F9 93.8(2)
F11B P2 F9 123.0(5)
F12 P2 F9B 140.1(5)
F10B P2 F9B 92.5(6)
F8 P2 F9B 76.1(4)
F11B P2 F9B 166.5(7)
F9 P2 F9B 53.5(4)
F12 P2 F11 89.7(4)
F10B P2 F11 36.1(4)
F8 P2 F11 95.3(3)
F11B P2 F11 58.3(5)
F9 P2 F11 170.8(3)
F9B P2 F11 127.7(4)
F12 P2 F12B 58.6(4)
F10B P2 F12B 168.8(5)
F8 P2 F12B 90.9(4)
F11B P2 F12B 89.8(6)
F9 P2 F12B 33.5(3)
F9B P2 F12B 84.7(5)
F11 P2 F12B 147.6(4)
F12 P2 F7 92.4(4)
F10B P2 F7 101.8(3)
F8 P2 F7 179.2(3)
F11B P2 F7 89.0(5)
F9 P2 F7 86.0(2)
F9B P2 F7 103.2(4)
F11 P2 F7 84.9(3)
F12B P2 F7 89.4(4)
F12 P2 F10 173.4(4)
F10B P2 F10 60.5(5)
F8 P2 F10 98.1(3)
F11B P2 F10 146.2(6)
F9 P2 F10 88.7(3)
F9B P2 F10 43.9(4)
F11 P2 F10 88.5(3)
F12B P2 F10 122.1(4)
F7 P2 F10 81.1(2)
F18B P3 F16 148.8(6)
F18B P3 F17 110.8(6)
F16 P3 F17 95.4(6)
F18B P3 F13 91.7(5)
F16 P3 F13 73.4(5)
F17 P3 F13 85.2(6)
F18B P3 F14 88.2(5)
F16 P3 F14 106.8(5)
F17 P3 F14 94.7(6)
F13 P3 F14 179.8(3)
F18B P3 F15B 96.1(5)
F16 P3 F15B 61.4(5)
F17 P3 F15B 152.4(7)
F13 P3 F15B 100.6(3)
F14 P3 F15B 79.5(3)
F18B P3 F17B 94.4(7)
F16 P3 F17B 112.9(6)
F17 P3 F17B 17.6(7)
F13 P3 F17B 92.0(6)
F14 P3 F17B 88.0(6)
F15B P3 F17B 163.3(7)
F18B P3 F18 23.9(4)
F16 P3 F18 162.6(7)
F17 P3 F18 86.9(6)
F13 P3 F18 89.7(5)
F14 P3 F18 90.2(4)
F15B P3 F18 119.8(5)
F17B P3 F18 70.6(6)
F18B P3 F15 59.7(5)
F16 P3 F15 90.6(5)
F17 P3 F15 162.8(8)
F13 P3 F15 81.0(3)
F14 P3 F15 99.0(3)
F15B P3 F15 42.3(4)
F17B P3 F15 152.6(7)
F18 P3 F15 82.7(4)
F18B P3 F16B 167.3(6)
F16 P3 F16B 40.6(4)
F17 P3 F16B 68.2(6)
F13 P3 F16B 100.7(4)
F14 P3 F16B 79.4(4)
F15B P3 F16B 84.2(5)
F17B P3 F16B 82.7(6)
F18 P3 F16B 151.8(5)
F15 P3 F16B 124.6(5)
O1S C1S C3S 123.1(6)
O1S C1S C2S 120.3(6)
C3S C1S C2S 116.3(6)
C1S C2S H2S1 109.5
C1S C2S H2S2 109.5
H2S1 C2S H2S2 109.5
C1S C2S H2S3 109.5
H2S1 C2S H2S3 109.5
H2S2 C2S H2S3 109.5
C1S C3S H3S1 109.5
C1S C3S H3S2 109.5
H3S1 C3S H3S2 109.5
C1S C3S H3S3 109.5
H3S1 C3S H3S3 109.5
H3S2 C3S H3S3 109.5
O2S C4S C6S 118.5(15)
O2S C4S C5S 124.2(16)
C6S C4S C5S 116.0(15)
C4S C5S H5S1 109.5
C4S C5S H5S2 109.5
H5S1 C5S H5S2 109.5
C4S C5S H5S3 109.5
H5S1 C5S H5S3 109.5
H5S2 C5S H5S3 109.5
C4S C6S H6S1 109.5
C4S C6S H6S2 109.5
H6S1 C6S H6S2 109.5
C4S C6S H6S3 109.5
H6S1 C6S H6S3 109.5
H6S2 C6S H6S3 109.5
O2T C4T C6T 123.9(15)
O2T C4T C5T 114.9(16)
C6T C4T C5T 120.7(15)
C4T C5T H5T1 109.5
C4T C5T H5T2 109.5
H5T1 C5T H5T2 109.5
C4T C5T H5T3 109.5
H5T1 C5T H5T3 109.5
H5T2 C5T H5T3 109.5
C4T C6T H6T1 109.5
C4T C6T H6T2 109.5
H6T1 C6T H6T2 109.5
C4T C6T H6T3 109.5
H6T1 C6T H6T3 109.5
H6T2 C6T H6T3 109.5
O3S C8S C7S 116.1(14)
C9S O3S C8S 116.6(14)
O3S C9S C10S 119.3(16)

loop_
_geom_bond_atom_site_label_1
_geom_bond_atom_site_label_2
_geom_bond_distance
Ir1 C18 2.002(4)
Ir1 C7 2.003(4)
Ir1 N1 2.043(3)
Ir1 N3 2.044(3)
Ir1 N6 2.128(3)
Ir1 N5 2.133(3)
N1 C1 1.325(5)
N1 C5 1.382(5)
N2 C10 1.333(7)
N2 C6 1.374(5)
N2 C11 1.473(7)
N3 C12 1.334(6)
N3 C16 1.368(5)
N4 C21 1.339(6)
N4 C17 1.371(5)
N4 C22 1.489(5)
N5 C27 1.340(6)
N5 C23 1.349(6)
N6 C32 1.343(5)
N6 C28 1.363(5)
C1 C2 1.377(6)
C1 H1 0.9500
C2 C3 1.370(7)
C2 H2 0.9500
C3 C4 1.379(8)
C3 H3 0.9500
C4 C5 1.389(6)
C4 H4 0.9500
C5 C6 1.476(6)
C6 C7 1.404(6)
C7 C8 1.385(6)
C8 C9 1.378(7)
C8 H8 0.9500
C9 C10 1.351(9)
C9 H9 0.9500
C10 H10 0.9500
C11 H11A 0.9800
C11 H11B 0.9800
C11 H11C 0.9800
C12 C13 1.390(6)
C12 H12 0.9500
C13 C14 1.355(7)
C13 H13 0.9500
C14 C15 1.385(7)
C14 H14 0.9500
C15 C16 1.391(6)
C15 H15 0.9500
C16 C17 1.475(5)
C17 C18 1.405(5)
C18 C19 1.394(5)
C19 C20 1.384(5)
C19 H19 0.9500
C20 C21 1.366(6)
C20 H20 0.9500
C21 H21 0.9500
C22 H22A 0.9800
C22 H22B 0.9800
C22 H22C 0.9800
C23 C24 1.380(8)
C23 H23 0.9500
C24 C25 1.369(11)
C24 H24 0.9500
C25 C26 1.388(10)
C25 H25 0.9500
C26 C27 1.386(6)
C26 H26 0.9500
C27 C28 1.470(6)
C28 C29 1.395(6)
C29 C30 1.378(8)
C29 H29 0.9500
C30 C31 1.376(7)
C30 H30 0.9500
C31 C32 1.389(6)
C31 H31 0.9500
C32 H32 0.9500
P1 F4B 1.40(3)
P1 F3B 1.51(3)
P1 F1 1.547(9)
P1 F6 1.584(4)
P1 F2 1.586(5)
P1 F3 1.590(5)
P1 F4 1.592(5)
P1 F5 1.593(4)
P1 F2B 1.722(19)
P1 F1B 1.72(3)
P2 F12 1.547(6)
P2 F10B 1.570(8)
P2 F8 1.579(4)
P2 F11B 1.581(9)
P2 F9 1.589(5)
P2 F9B 1.612(7)
P2 F11 1.614(5)
P2 F12B 1.615(7)
P2 F7 1.618(4)
P2 F10 1.630(4)
P3 F18B 1.435(9)
P3 F16 1.500(7)
P3 F17 1.525(17)
P3 F13 1.591(5)
P3 F14 1.592(5)
P3 F15B 1.597(6)
P3 F17B 1.608(13)
P3 F18 1.695(9)
P3 F15 1.699(8)
P3 F16B 1.745(8)
O1S C1S 1.189(6)
C1S C3S 1.445(8)
C1S C2S 1.505(8)
C2S H2S1 0.9800
C2S H2S2 0.9800
C2S H2S3 0.9800
C3S H3S1 0.9800
C3S H3S2 0.9800
C3S H3S3 0.9800
O2S C4S 1.182(15)
C4S C6S 1.457(17)
C4S C5S 1.477(15)
C5S H5S1 0.9800
C5S H5S2 0.9800
C5S H5S3 0.9800
C6S H6S1 0.9800
C6S H6S2 0.9800
C6S H6S3 0.9800
O2T C4T 1.180(15)
C4T C6T 1.463(16)
C4T C5T 1.471(15)
C5T H5T1 0.9800
C5T H5T2 0.9800
C5T H5T3 0.9800
C6T H6T1 0.9800
C6T H6T2 0.9800
C6T H6T3 0.9800
C7S C8S 1.465(14)
C8S O3S 1.412(13)
O3S C9S 1.410(10)
C9S C10S 1.466(14)

loop_
_geom_torsion_atom_site_label_1
_geom_torsion_atom_site_label_2
_geom_torsion_atom_site_label_3
_geom_torsion_atom_site_label_4
_geom_torsion
C18 Ir1 N1 C1 89.8(3)
C7 Ir1 N1 C1 175.6(3)
N3 Ir1 N1 C1 131.2(15)
N6 Ir1 N1 C1 -9.9(3)
N5 Ir1 N1 C1 -85.9(3)
C18 Ir1 N1 C5 -94.9(3)
C7 Ir1 N1 C5 -9.1(3)
N3 Ir1 N1 C5 -53.4(16)
N6 Ir1 N1 C5 165.4(3)
N5 Ir1 N1 C5 89.4(3)
C18 Ir1 N3 C12 174.4(4)
C7 Ir1 N3 C12 88.6(4)
N1 Ir1 N3 C12 132.5(15)
N6 Ir1 N3 C12 -86.2(3)
N5 Ir1 N3 C12 -10.0(4)
C18 Ir1 N3 C16 -7.3(3)
C7 Ir1 N3 C16 -93.2(3)
N1 Ir1 N3 C16 -49.3(16)
N6 Ir1 N3 C16 92.1(3)
N5 Ir1 N3 C16 168.2(3)
C18 Ir1 N5 C27 -24.4(18)
C7 Ir1 N5 C27 168.8(3)
N1 Ir1 N5 C27 89.8(3)
N3 Ir1 N5 C27 -92.8(3)
N6 Ir1 N5 C27 -6.2(3)
C18 Ir1 N5 C23 161.3(15)
C7 Ir1 N5 C23 -5.6(4)
N1 Ir1 N5 C23 -84.6(4)
N3 Ir1 N5 C23 92.8(4)
N6 Ir1 N5 C23 179.4(4)
C18 Ir1 N6 C32 -0.7(3)
C7 Ir1 N6 C32 141.5(11)
N1 Ir1 N6 C32 97.7(3)
N3 Ir1 N6 C32 -79.7(3)
N5 Ir1 N6 C32 -179.2(3)
C18 Ir1 N6 C28 -175.8(3)
C7 Ir1 N6 C28 -33.6(12)
N1 Ir1 N6 C28 -77.4(3)
N3 Ir1 N6 C28 105.2(3)
N5 Ir1 N6 C28 5.7(3)
C5 N1 C1 C2 -2.4(6)
Ir1 N1 C1 C2 172.8(3)
N1 C1 C2 C3 -0.9(6)
C1 C2 C3 C4 2.3(6)
C2 C3 C4 C5 -0.4(7)
C1 N1 C5 C4 4.2(5)
Ir1 N1 C5 C4 -171.3(3)
C1 N1 C5 C6 -174.9(3)
Ir1 N1 C5 C6 9.6(4)
C3 C4 C5 N1 -2.8(6)
C3 C4 C5 C6 176.1(4)
C10 N2 C6 C7 -0.4(6)
C11 N2 C6 C7 -179.1(5)
C10 N2 C6 C5 -178.2(4)
C11 N2 C6 C5 3.2(7)
N1 C5 C6 N2 173.6(3)
C4 C5 C6 N2 -5.4(7)
N1 C5 C6 C7 -4.2(5)
C4 C5 C6 C7 176.8(4)
N2 C6 C7 C8 -2.8(6)
C5 C6 C7 C8 175.2(4)
N2 C6 C7 Ir1 179.0(3)
C5 C6 C7 Ir1 -3.1(5)
C18 Ir1 C7 C8 -73.5(5)
N1 Ir1 C7 C8 -171.7(5)
N3 Ir1 C7 C8 5.3(5)
N6 Ir1 C7 C8 143.7(10)
N5 Ir1 C7 C8 105.4(5)
C18 Ir1 C7 C6 104.5(3)
N1 Ir1 C7 C6 6.3(3)
N3 Ir1 C7 C6 -176.6(3)
N6 Ir1 C7 C6 -38.2(13)
N5 Ir1 C7 C6 -76.6(3)
C6 C7 C8 C9 4.0(8)
Ir1 C7 C8 C9 -178.0(5)
C7 C8 C9 C10 -2.0(11)
C6 N2 C10 C9 2.6(8)
C11 N2 C10 C9 -178.7(6)
C8 C9 C10 N2 -1.3(10)
C16 N3 C12 C13 0.5(7)
Ir1 N3 C12 C13 178.7(4)
N3 C12 C13 C14 -2.4(7)
C12 C13 C14 C15 1.7(8)
C13 C14 C15 C16 0.7(8)
C12 N3 C16 C15 1.9(6)
Ir1 N3 C16 C15 -176.4(3)
C12 N3 C16 C17 -175.0(4)
Ir1 N3 C16 C17 6.7(4)
C14 C15 C16 N3 -2.5(7)
C14 C15 C16 C17 173.8(4)
C21 N4 C17 C18 4.3(5)
C22 N4 C17 C18 -174.9(4)
C21 N4 C17 C16 -171.9(3)
C22 N4 C17 C16 9.0(6)
N3 C16 C17 N4 175.1(3)
C15 C16 C17 N4 -1.4(6)
N3 C16 C17 C18 -1.2(5)
C15 C16 C17 C18 -177.8(4)
N4 C17 C18 C19 -3.9(5)
C16 C17 C18 C19 172.6(3)
N4 C17 C18 Ir1 178.7(3)
C16 C17 C18 Ir1 -4.8(4)
C7 Ir1 C18 C19 -73.0(4)
N1 Ir1 C18 C19 6.4(4)
N3 Ir1 C18 C19 -170.8(4)
N6 Ir1 C18 C19 102.1(3)
N5 Ir1 C18 C19 120.0(16)
C7 Ir1 C18 C17 104.1(3)
N1 Ir1 C18 C17 -176.5(3)
N3 Ir1 C18 C17 6.3(3)
N6 Ir1 C18 C17 -80.7(3)
N5 Ir1 C18 C17 -62.9(17)
C17 C18 C19 C20 0.4(6)
Ir1 C18 C19 C20 177.5(3)
C18 C19 C20 C21 2.8(6)
C17 N4 C21 C20 -1.0(6)
C22 N4 C21 C20 178.2(4)
C19 C20 C21 N4 -2.5(6)
C27 N5 C23 C24 -1.8(7)
Ir1 N5 C23 C24 172.4(4)
N5 C23 C24 C25 0.8(10)
C23 C24 C25 C26 0.1(11)
C24 C25 C26 C27 0.0(10)
C23 N5 C27 C26 1.9(7)
Ir1 N5 C27 C26 -172.8(4)
C23 N5 C27 C28 -179.5(4)
Ir1 N5 C27 C28 5.8(5)
C25 C26 C27 N5 -1.0(8)
C25 C26 C27 C28 -179.5(5)
C32 N6 C28 C29 -0.8(6)
Ir1 N6 C28 C29 174.7(3)
C32 N6 C28 C27 -180.0(3)
Ir1 N6 C28 C27 -4.5(4)
N5 C27 C28 N6 -0.8(5)
C26 C27 C28 N6 177.8(4)
N5 C27 C28 C29 180.0(4)
C26 C27 C28 C29 -1.4(7)
N6 C28 C29 C30 -0.2(6)
C27 C28 C29 C30 179.0(4)
C28 C29 C30 C31 0.9(7)
C29 C30 C31 C32 -0.7(7)
C28 N6 C32 C31 1.0(6)
Ir1 N6 C32 C31 -174.0(3)
C30 C31 C32 N6 -0.3(6)
C7S C8S O3S C9S 159(3)
C8S O3S C9S C10S 122(4)
